data_2216554
loop_
_publ_author_name
'Shui-Ping Deng'
'Shan Liu'
'Guang-Liang Song'
'Hong-Jun Zhu'

_publ_section_title
;
 2-Benzoylanilinium chloride monohydrate
;
_journal_coeditor_code HK2364
_journal_issue 12
_journal_name_full 'Acta Crystallographica Section E'
_journal_page_first o4603
_journal_page_last o4603
_journal_paper_doi 10.1107/S1600536807055195
_journal_volume 63
_journal_year 2007
_chemical_formula_iupac 'C13 H12 N O +, Cl -, H2 O'
_chemical_formula_moiety 'C13 H12 N O +, Cl -, H2 O'
_chemical_formula_sum 'C13 H14 Cl N O2'
_chemical_formula_weight 251.70
_chemical_name_systematic
;
2-Benzoylanilinium chloride monohydrate
;
_space_group_IT_number 14
_symmetry_cell_setting monoclinic
_symmetry_space_group_name_Hall '-P 2ybc'
_symmetry_space_group_name_H-M 'P 1 21/c 1'
_atom_sites_solution_hydrogens geom
_atom_sites_solution_primary direct
_atom_sites_solution_secondary difmap
_audit_creation_method SHELXL-97
_cell_angle_alpha 90.00
_cell_angle_beta 90.50(3)
_cell_angle_gamma 90.00
_cell_formula_units_Z 4
_cell_length_a 4.7710(10)
_cell_length_b 17.450(4)
_cell_length_c 15.277(3)
_cell_measurement_reflns_used 25
_cell_measurement_temperature 298(2)
_cell_measurement_theta_max 12
_cell_measurement_theta_min 9
_cell_volume 1271.8(5)
_computing_cell_refinement 'CAD-4 Software (Enraf--Nonius, 1985)'
_computing_data_collection 'CAD-4 Software (Enraf--Nonius, 1985)'
_computing_data_reduction 'XCAD4 (Harms & Wocadlo, 1995)'
_computing_molecular_graphics 'SHELXTL (Bruker, 2000)'
_computing_publication_material 'SHELXTL (Bruker, 2000)'
_computing_structure_refinement 'SHELXL97 (Sheldrick, 1997)'
_computing_structure_solution 'SHELXS97 (Sheldrick, 1997)'
_diffrn_ambient_temperature 298(2)
_diffrn_measured_fraction_theta_full 0.997
_diffrn_measured_fraction_theta_max 0.997
_diffrn_measurement_device_type 'Nonius CAD-4 diffractometer'
_diffrn_measurement_method '\w/2\q scans'
_diffrn_radiation_monochromator graphite
_diffrn_radiation_source 'fine-focus sealed tube'
_diffrn_radiation_type MoK\a
_diffrn_radiation_wavelength 0.71073
_diffrn_reflns_av_R_equivalents 0.0652
_diffrn_reflns_av_sigmaI/netI 0.0741
_diffrn_reflns_limit_h_max 5
_diffrn_reflns_limit_h_min -5
_diffrn_reflns_limit_k_max 21
_diffrn_reflns_limit_k_min 0
_diffrn_reflns_limit_l_max 18
_diffrn_reflns_limit_l_min 0
_diffrn_reflns_number 2786
_diffrn_reflns_theta_full 25.97
_diffrn_reflns_theta_max 25.97
_diffrn_reflns_theta_min 1.77
_diffrn_standards_decay_% 0
_diffrn_standards_interval_time 120
_diffrn_standards_number 3
_exptl_absorpt_coefficient_mu 0.290
_exptl_absorpt_correction_T_max 0.9716
_exptl_absorpt_correction_T_min 0.9181
_exptl_absorpt_correction_type psi-scan
_exptl_absorpt_process_details '(North <i>et al.</i>,  1968)'
_exptl_crystal_colour colorless
_exptl_crystal_density_diffrn 1.315
_exptl_crystal_density_method 'not measured'
_exptl_crystal_description needle
_exptl_crystal_F_000 528
_exptl_crystal_size_max 0.30
_exptl_crystal_size_mid 0.10
_exptl_crystal_size_min 0.10
_refine_diff_density_max 0.349
_refine_diff_density_min -0.229
_refine_ls_extinction_method none
_refine_ls_goodness_of_fit_ref 1.029
_refine_ls_hydrogen_treatment mixed
_refine_ls_matrix_type full
_refine_ls_number_parameters 163
_refine_ls_number_reflns 2479
_refine_ls_number_restraints 3
_refine_ls_restrained_S_all 1.028
_refine_ls_R_factor_all 0.1129
_refine_ls_R_factor_gt 0.0676
_refine_ls_shift/su_max 0.001
_refine_ls_shift/su_mean 0.000
_refine_ls_structure_factor_coef Fsqd
_refine_ls_weighting_details 'calc w=1/[\s^2^(Fo^2^)+(0.07P)^2^+0.6P] where P=(Fo^2^+2Fc^2^)/3'
_refine_ls_weighting_scheme calc
_refine_ls_wR_factor_gt 0.1548
_refine_ls_wR_factor_ref 0.1744
_reflns_number_gt 1522
_reflns_number_total 2479
_reflns_threshold_expression I>2\s(I)
_cod_data_source_file hk2364.cif
_cod_data_source_block I
_cod_original_sg_symbol_H-M 'P 21/c'
_cod_database_code 2216554
_cod_database_fobs_code 2216554

loop_
_symmetry_equiv_pos_as_xyz
'x, y, z'
'-x, y+1/2, -z+1/2'
'-x, -y, -z'
'x, -y-1/2, z-1/2'

loop_
_atom_site_type_symbol
_atom_site_label
_atom_site_fract_x
_atom_site_fract_y
_atom_site_fract_z
_atom_site_U_iso_or_equiv
_atom_site_adp_type
_atom_site_calc_flag
_atom_site_refinement_flags
_atom_site_occupancy
Cl Cl 1.0018(2) 0.34988(6) 1.01031(6) 0.0466(3) Uani d . 1
O OW 0.4922(7) 0.56862(19) 0.8837(2) 0.0602(9) Uani d D 1
H HWA 0.366(8) 0.591(3) 0.914(3) 0.10(2) Uiso d D 1
H HWB 0.632(7) 0.596(3) 0.903(4) 0.11(2) Uiso d D 1
O O -0.0034(6) 0.47495(18) 0.81909(19) 0.0541(8) Uani d . 1
N N 0.4887(6) 0.41120(18) 0.88813(19) 0.0394(8) Uani d . 1
H H0A 0.6493 0.3993 0.9149 0.059 Uiso calc R 1
H H0B 0.3457 0.3968 0.9213 0.059 Uiso calc R 1
H H0C 0.4809 0.4616 0.8794 0.059 Uiso calc R 1
C C1 0.6114(11) 0.2658(3) 0.7154(3) 0.0650(13) Uani d . 1
H H1A 0.7167 0.2215 0.7081 0.078 Uiso calc R 1
C C2 0.4379(11) 0.2909(3) 0.6492(3) 0.0651(14) Uani d . 1
H H2A 0.4250 0.2633 0.5973 0.078 Uiso calc R 1
C C3 0.2834(10) 0.3566(3) 0.6594(3) 0.0585(12) Uani d . 1
H H3A 0.1667 0.3732 0.6141 0.070 Uiso calc R 1
C C4 0.2994(8) 0.3992(2) 0.7374(2) 0.0408(9) Uani d . 1
C C5 0.4727(8) 0.3716(2) 0.8040(2) 0.0384(9) Uani d . 1
C C6 0.6292(9) 0.3067(2) 0.7928(3) 0.0516(11) Uani d . 1
H H6A 0.7479 0.2899 0.8375 0.062 Uiso calc R 1
C C7 0.1231(8) 0.4689(2) 0.7509(3) 0.0432(10) Uani d . 1
C C8 0.1051(8) 0.5295(3) 0.6834(3) 0.0457(10) Uani d . 1
C C9 -0.0827(10) 0.5888(3) 0.6937(3) 0.0626(13) Uani d . 1
H H9A -0.2023 0.5887 0.7415 0.075 Uiso calc R 1
C C10 -0.0957(12) 0.6478(3) 0.6347(4) 0.0761(15) Uani d . 1
H H10A -0.2215 0.6877 0.6437 0.091 Uiso calc R 1
C C11 0.0721(12) 0.6489(3) 0.5634(3) 0.0679(14) Uani d . 1
H H11A 0.0594 0.6887 0.5231 0.082 Uiso calc R 1
C C12 0.2563(13) 0.5918(3) 0.5519(3) 0.0771(16) Uani d . 1
H H12A 0.3717 0.5923 0.5032 0.093 Uiso calc R 1
C C13 0.2776(11) 0.5322(3) 0.6115(3) 0.0638(13) Uani d . 1
H H13A 0.4093 0.4937 0.6029 0.077 Uiso calc R 1

loop_
_atom_site_aniso_label
_atom_site_aniso_U_11
_atom_site_aniso_U_22
_atom_site_aniso_U_33
_atom_site_aniso_U_12
_atom_site_aniso_U_13
_atom_site_aniso_U_23
Cl 0.0380(5) 0.0552(6) 0.0465(6) 0.0004(5) 0.0016(4) 0.0006(5)
OW 0.0421(18) 0.062(2) 0.076(2) -0.0039(17) 0.0082(17) -0.0183(17)
O 0.0365(15) 0.074(2) 0.0516(18) 0.0013(14) 0.0056(14) 0.0060(15)
N 0.0293(16) 0.052(2) 0.0368(17) -0.0025(15) 0.0005(14) 0.0011(15)
C1 0.075(3) 0.044(3) 0.076(3) 0.005(2) 0.001(3) -0.004(2)
C2 0.089(4) 0.050(3) 0.057(3) -0.008(3) 0.006(3) -0.014(2)
C3 0.062(3) 0.063(3) 0.049(2) -0.009(3) -0.008(2) -0.002(2)
C4 0.036(2) 0.043(2) 0.044(2) -0.0054(18) 0.0012(17) 0.0018(18)
C5 0.035(2) 0.041(2) 0.039(2) -0.0065(18) 0.0046(16) 0.0012(17)
C6 0.053(3) 0.046(3) 0.056(3) 0.001(2) -0.003(2) 0.000(2)
C7 0.031(2) 0.059(3) 0.040(2) -0.0082(19) -0.0008(17) 0.000(2)
C8 0.038(2) 0.056(3) 0.043(2) -0.005(2) -0.0028(18) 0.002(2)
C9 0.054(3) 0.069(3) 0.065(3) 0.016(3) 0.006(2) 0.006(3)
C10 0.076(4) 0.060(3) 0.092(4) 0.021(3) -0.010(3) 0.003(3)
C11 0.093(4) 0.050(3) 0.060(3) -0.006(3) -0.017(3) 0.006(3)
C12 0.109(5) 0.066(3) 0.056(3) 0.001(3) 0.017(3) 0.008(3)
C13 0.075(3) 0.056(3) 0.060(3) 0.010(3) 0.014(3) 0.008(2)

loop_
_atom_type_symbol
_atom_type_description
_atom_type_scat_dispersion_real
_atom_type_scat_dispersion_imag
_atom_type_scat_source
C C 0.0033 0.0016 'International Tables Vol C Tables 4.2.6.8 and 6.1.1.4'
H H 0.0000 0.0000 'International Tables Vol C Tables 4.2.6.8 and 6.1.1.4'
N N 0.0061 0.0033 'International Tables Vol C Tables 4.2.6.8 and 6.1.1.4'
O O 0.0106 0.0060 'International Tables Vol C Tables 4.2.6.8 and 6.1.1.4'
Cl Cl 0.1484 0.1585 'International Tables Vol C Tables 4.2.6.8 and 6.1.1.4'

loop_
_geom_angle_atom_site_label_1
_geom_angle_atom_site_label_2
_geom_angle_atom_site_label_3
_geom_angle
HWB OW HWA 96(3)
C5 N H0A 109.5
C5 N H0B 109.5
H0A N H0B 109.5
C5 N H0C 109.5
H0A N H0C 109.5
H0B N H0C 109.5
C2 C1 C6 119.8(5)
C2 C1 H1A 120.1
C6 C1 H1A 120.1
C3 C2 C1 120.3(4)
C3 C2 H2A 119.9
C1 C2 H2A 119.9
C2 C3 C4 120.8(4)
C2 C3 H3A 119.6
C4 C3 H3A 119.6
C5 C4 C3 117.7(4)
C5 C4 C7 120.8(3)
C3 C4 C7 121.4(4)
C6 C5 C4 121.1(4)
C6 C5 N 118.4(3)
C4 C5 N 120.4(3)
C5 C6 C1 120.2(4)
C5 C6 H6A 119.9
C1 C6 H6A 119.9
O C7 C8 120.6(4)
O C7 C4 118.4(4)
C8 C7 C4 121.0(3)
C13 C8 C9 117.3(4)
C13 C8 C7 123.3(4)
C9 C8 C7 119.4(4)
C10 C9 C8 120.9(5)
C10 C9 H9A 119.5
C8 C9 H9A 119.5
C11 C10 C9 121.1(5)
C11 C10 H10A 119.5
C9 C10 H10A 119.5
C12 C11 C10 119.0(5)
C12 C11 H11A 120.5
C10 C11 H11A 120.5
C11 C12 C13 121.1(5)
C11 C12 H12A 119.5
C13 C12 H12A 119.5
C8 C13 C12 120.6(5)
C8 C13 H13A 119.7
C12 C13 H13A 119.7

loop_
_geom_bond_atom_site_label_1
_geom_bond_atom_site_label_2
_geom_bond_distance
OW HWA 0.86(4)
OW HWB 0.87(5)
O C7 1.213(4)
N C5 1.461(5)
N H0A 0.8900
N H0B 0.8900
N H0C 0.8900
C1 C2 1.372(7)
C1 C6 1.383(6)
C1 H1A 0.9300
C2 C3 1.372(6)
C2 H2A 0.9300
C3 C4 1.406(6)
C3 H3A 0.9300
C4 C5 1.391(5)
C4 C7 1.493(6)
C5 C6 1.369(5)
C6 H6A 0.9300
C7 C8 1.480(6)
C8 C13 1.379(6)
C8 C9 1.379(6)
C9 C10 1.369(7)
C9 H9A 0.9300
C10 C11 1.358(7)
C10 H10A 0.9300
C11 C12 1.341(7)
C11 H11A 0.9300
C12 C13 1.385(7)
C12 H12A 0.9300
C13 H13A 0.9300

loop_
_geom_hbond_atom_site_label_D
_geom_hbond_atom_site_label_H
_geom_hbond_atom_site_label_A
_geom_hbond_site_symmetry_A
_geom_hbond_distance_DH
_geom_hbond_distance_HA
_geom_hbond_distance_DA
_geom_hbond_angle_DHA
_geom_hbond_publ_flag
N H0A Cl . 0.89 2.38 3.247(3) 165.4 yes
N H0B Cl 1_455 0.89 2.29 3.178(3) 174.7 yes
N H0C OW . 0.89 1.87 2.748(5) 168.7 yes
OW HWB Cl 3_767 0.87(5) 2.38(3) 3.226(4) 165(5) yes
OW HWA Cl 3_667 0.86(4) 2.35(4) 3.204(4) 176(5) yes

loop_
_geom_torsion_atom_site_label_1
_geom_torsion_atom_site_label_2
_geom_torsion_atom_site_label_3
_geom_torsion_atom_site_label_4
_geom_torsion
C6 C1 C2 C3 0.4(8)
C1 C2 C3 C4 -0.1(7)
C2 C3 C4 C5 -1.1(6)
C2 C3 C4 C7 -177.2(4)
C3 C4 C5 C6 2.1(6)
C7 C4 C5 C6 178.2(4)
C3 C4 C5 N -177.1(4)
C7 C4 C5 N -1.0(5)
C4 C5 C6 C1 -1.8(6)
N C5 C6 C1 177.4(4)
C2 C1 C6 C5 0.5(7)
C5 C4 C7 O -43.9(5)
C3 C4 C7 O 132.0(4)
C5 C4 C7 C8 135.4(4)
C3 C4 C7 C8 -48.7(5)
O C7 C8 C13 169.0(4)
C4 C7 C8 C13 -10.3(6)
O C7 C8 C9 -7.7(6)
C4 C7 C8 C9 173.0(4)
C13 C8 C9 C10 -0.1(7)
C7 C8 C9 C10 176.9(5)
C8 C9 C10 C11 1.3(8)
C9 C10 C11 C12 -1.2(9)
C10 C11 C12 C13 -0.1(8)
C9 C8 C13 C12 -1.2(7)
C7 C8 C13 C12 -178.0(4)
C11 C12 C13 C8 1.3(8)

loop_
_cod_related_entry_id
_cod_related_entry_database
_cod_related_entry_code
1 ChemSpider 21120360
